data_6000657
loop_
_publ_author_name
'Maletka, K.'
'Ressouche, E.'
'Rundlof, H.'
'Tellgren, R.'
'Delaplane, R.'
'Szczepaniak, W.'
'Zablocka-Malicka, M.'

_publ_section_title
;
 Phase transitions in the ionic conductor Li2UBr6 studied by neutron
 diffraction
;
_journal_name_full 'Solid State Ionics'
_journal_page_first 55
_journal_page_last 69
_journal_paper_doi 10.1016/S0167-2738(97)00480-3
_journal_volume 106
_journal_year 1998
_chemical_formula_sum 'Br6 Li2 U'
_space_group_name_H-M_alt 'P -3 1 m'
_cell_angle_alpha 90.000
_cell_angle_beta 90.000
_cell_angle_gamma 120.000
_cell_length_a 6.8893
_cell_length_b 6.8893
_cell_length_c 12.6462
_cell_volume 519.81
_cod_database_code 6000657

loop_
_atom_site_label
_atom_site_fract_x
_atom_site_fract_y
_atom_site_fract_z
? ? ? ?
